data_4078893
loop_
_publ_author_name
'Zhou, Yi'
'Zhang, Wen-Xiong'
'Xi, Zhenfeng'

_publ_section_title
;
 1,3-Butadienylzinc Trimer Formed via Transmetalation from
 1,4-Dilithio-1,3-butadienes: Synthesis, Structural Characterization, and
 Application in Negishi Cross-Coupling
;
_journal_issue 15
_journal_name_full Organometallics
_journal_page_first 5546
_journal_paper_doi 10.1021/om3005004
_journal_volume 31
_journal_year 2012
_chemical_formula_sum 'C39 H79 Si6 Zn3'
_chemical_formula_weight 912.67
_chemical_name_systematic
; 
 ? 
;
_space_group_IT_number 15
_symmetry_cell_setting monoclinic
_symmetry_space_group_name_Hall '-C 2yc'
_symmetry_space_group_name_H-M 'C 1 2/c 1'
_atom_sites_solution_hydrogens geom
_atom_sites_solution_primary direct
_atom_sites_solution_secondary difmap
_audit_creation_method SHELXL-97
_cell_angle_alpha 90.00
_cell_angle_beta 95.04(3)
_cell_angle_gamma 90.00
_cell_formula_units_Z 8
_cell_length_a 20.106(4)
_cell_length_b 13.786(3)
_cell_length_c 38.576(8)
_cell_measurement_temperature 293(2)
_cell_measurement_theta_max 27.48
_cell_measurement_theta_min 1.06
_cell_volume 10651(4)
_computing_cell_refinement Rapid-AUTO
_computing_data_collection 'Rapid-AUTO (Rigaku,2000)'
_computing_data_reduction 'CrystalStructure (Rigaku/MSC,2000)'
_computing_molecular_graphics 'Siemens SHELXTL V4.2,(Sheldrick,1990)'
_computing_publication_material SHELXL-97,(Sheldrick,1997)
_computing_structure_refinement SHELXL-97,(Sheldrick,1997)
_computing_structure_solution SHELXS-97,(Sheldrick,1997)
_diffrn_ambient_temperature 293(2)
_diffrn_detector_area_resol_mean 10.00
_diffrn_measured_fraction_theta_full 0.998
_diffrn_measured_fraction_theta_max 0.998
_diffrn_measurement_device_type 'Rigaku RAXIS RAPID IP'
_diffrn_measurement_method \W
_diffrn_radiation_monochromator graphite
_diffrn_radiation_source 'fine-focus sealed tube'
_diffrn_radiation_type MoK\a
_diffrn_radiation_wavelength 0.71073
_diffrn_reflns_av_R_equivalents 0.0846
_diffrn_reflns_av_sigmaI/netI 0.5290
_diffrn_reflns_limit_h_max 26
_diffrn_reflns_limit_h_min -25
_diffrn_reflns_limit_k_max 17
_diffrn_reflns_limit_k_min -17
_diffrn_reflns_limit_l_max 50
_diffrn_reflns_limit_l_min -50
_diffrn_reflns_number 22920
_diffrn_reflns_theta_full 27.48
_diffrn_reflns_theta_max 27.48
_diffrn_reflns_theta_min 1.06
_diffrn_standards_decay_% 0
_diffrn_standards_interval_count 0
_diffrn_standards_interval_time 0
_diffrn_standards_number 0
_exptl_absorpt_coefficient_mu 1.498
_exptl_absorpt_correction_T_max 0.8647
_exptl_absorpt_correction_T_min 0.7538
_exptl_absorpt_correction_type empirical
_exptl_absorpt_process_details
; 
                                  HIGASHI, T. (1995). Abscor-Empirical 
                                  Absorption Correction based on Fourier 
                                  Series Approximation. 
                                  Rigaku Corporation,Tokyo,Japan. 
;
_exptl_crystal_density_diffrn 1.138
_exptl_crystal_density_method 'not measured'
_exptl_crystal_F_000 3896
_exptl_crystal_size_max 0.20
_exptl_crystal_size_mid 0.20
_exptl_crystal_size_min 0.10
_refine_diff_density_max 0.493
_refine_diff_density_min -0.515
_refine_diff_density_rms 0.113
_refine_ls_extinction_coef 0.000642(16)
_refine_ls_extinction_expression Fc^*^=kFc[1+0.001xFc^2^\l^3^/sin(2\q)]^-1/4^
_refine_ls_extinction_method SHELXL
_refine_ls_goodness_of_fit_ref 0.586
_refine_ls_hydrogen_treatment none
_refine_ls_matrix_type full
_refine_ls_number_parameters 458
_refine_ls_number_reflns 12197
_refine_ls_number_restraints 0
_refine_ls_restrained_S_all 0.586
_refine_ls_R_factor_all 0.2297
_refine_ls_R_factor_gt 0.0415
_refine_ls_shift/su_max 0.003
_refine_ls_shift/su_mean 0.000
_refine_ls_structure_factor_coef Fsqd
_refine_ls_weighting_details 'calc w=1/[\s^2^(Fo^2^)+(0.0000P)^2^+0.0000P] where P=(Fo^2^+2Fc^2^)/3'
_refine_ls_weighting_scheme calc
_refine_ls_wR_factor_gt 0.0612
_refine_ls_wR_factor_ref 0.0787
_reflns_number_gt 2614
_reflns_number_total 12197
_reflns_threshold_expression >2sigma(I)
_cod_data_source_file om3005004_si_004.cif
_cod_data_source_block zy
_cod_depositor_comments
;
The following automatic conversions were performed:

'_exptl_absorpt_correction_type' value 'Empirical' changed to
'empirical' according to
/home/saulius/struct/CIF-dictionaries/cif_core.dic dictionary named
'cif_core.dic' version 2.4.2 from 2011-04-26.

Automatic conversion script
Id: cif_fix_values 1891 2012-01-12 08:04:46Z andrius 
;
_cod_original_sg_symbol_H-M C2/c
_cod_database_code 4078893

loop_
_symmetry_equiv_pos_as_xyz
'x, y, z'
'-x, y, -z+1/2'
'x+1/2, y+1/2, z'
'-x+1/2, y+1/2, -z+1/2'
'-x, -y, -z'
'x, -y, z-1/2'
'-x+1/2, -y+1/2, -z'
'x+1/2, -y+1/2, z-1/2'

loop_
_atom_site_label
_atom_site_type_symbol
_atom_site_fract_x
_atom_site_fract_y
_atom_site_fract_z
_atom_site_U_iso_or_equiv
_atom_site_adp_type
_atom_site_occupancy
_atom_site_symmetry_multiplicity
_atom_site_calc_flag
_atom_site_refinement_flags
Zn1 Zn 0.09079(3) -0.02378(5) 0.159940(18) 0.0444(2) Uani 1 1 d .
Zn2 Zn 0.21679(3) 0.11869(5) 0.154930(18) 0.0461(2) Uani 1 1 d .
Zn3 Zn 0.18565(3) -0.05150(5) 0.098170(18) 0.0444(2) Uani 1 1 d .
Si1 Si -0.04715(8) 0.01689(14) 0.11452(5) 0.0557(6) Uani 1 1 d .
Si2 Si 0.23294(9) -0.26989(13) 0.11549(5) 0.0617(6) Uani 1 1 d .
Si3 Si 0.16585(10) 0.08447(14) 0.03107(5) 0.0668(6) Uani 1 1 d .
Si4 Si 0.36247(8) 0.03987(14) 0.18551(5) 0.0581(6) Uani 1 1 d .
Si5 Si 0.13108(10) 0.31657(13) 0.14297(6) 0.0670(7) Uani 1 1 d .
Si6 Si 0.13923(9) -0.11128(15) 0.23467(5) 0.0625(6) Uani 1 1 d .
C1 C 0.0313(3) -0.0555(4) 0.11889(15) 0.0431(17) Uani 1 1 d .
C2 C 0.0385(3) -0.1362(4) 0.10232(16) 0.0461(18) Uani 1 1 d .
C3 C 0.0964(3) -0.2057(4) 0.11013(14) 0.0444(17) Uani 1 1 d .
C4 C 0.1614(3) -0.1814(4) 0.11111(14) 0.0402(17) Uani 1 1 d .
C5 C 0.2161(3) 0.0606(4) 0.07321(15) 0.0485(18) Uani 1 1 d .
C6 C 0.2768(3) 0.0963(4) 0.08243(17) 0.0505(19) Uani 1 1 d .
C7 C 0.3217(3) 0.0657(4) 0.11384(18) 0.0464(18) Uani 1 1 d .
C8 C 0.3036(3) 0.0631(4) 0.14623(15) 0.0392(17) Uani 1 1 d .
C9 C 0.1418(3) 0.1995(4) 0.16807(16) 0.0391(17) Uani 1 1 d .
C10 C 0.1153(3) 0.1802(4) 0.19760(16) 0.0428(17) Uani 1 1 d .
C11 C 0.1325(3) 0.0900(5) 0.21852(16) 0.0414(17) Uani 1 1 d .
C12 C 0.1293(3) -0.0007(4) 0.20742(15) 0.0460(18) Uani 1 1 d .
C13 C -0.1219(2) -0.0630(4) 0.11873(16) 0.092(3) Uani 1 1 d .
H13A H -0.1537 -0.0293 0.1315 0.139 Uiso 1 1 calc R
H13B H -0.1081 -0.1214 0.1309 0.139 Uiso 1 1 calc R
H13C H -0.1422 -0.0791 0.0960 0.139 Uiso 1 1 calc R
C14 C -0.0427(3) 0.1038(4) 0.15206(14) 0.066(2) Uani 1 1 d .
H14A H -0.0047 0.1455 0.1510 0.099 Uiso 1 1 calc R
H14B H -0.0385 0.0681 0.1735 0.099 Uiso 1 1 calc R
H14C H -0.0827 0.1422 0.1509 0.099 Uiso 1 1 calc R
C15 C -0.0595(3) 0.0868(4) 0.07337(14) 0.096(3) Uani 1 1 d .
H15A H -0.0191 0.1210 0.0696 0.144 Uiso 1 1 calc R
H15B H -0.0952 0.1325 0.0749 0.144 Uiso 1 1 calc R
H15C H -0.0705 0.0432 0.0543 0.144 Uiso 1 1 calc R
C16 C 0.2202(3) -0.3727(4) 0.08320(17) 0.114(3) Uani 1 1 d .
H16A H 0.1913 -0.4205 0.0920 0.172 Uiso 1 1 calc R
H16B H 0.2625 -0.4018 0.0798 0.172 Uiso 1 1 calc R
H16C H 0.2004 -0.3480 0.0614 0.172 Uiso 1 1 calc R
C17 C 0.2499(3) -0.3268(4) 0.15937(15) 0.104(3) Uani 1 1 d .
H17A H 0.2115 -0.3630 0.1649 0.156 Uiso 1 1 calc R
H17B H 0.2595 -0.2770 0.1765 0.156 Uiso 1 1 calc R
H17C H 0.2876 -0.3695 0.1592 0.156 Uiso 1 1 calc R
C18 C 0.3095(3) -0.1994(4) 0.10464(17) 0.095(3) Uani 1 1 d .
H18A H 0.3475 -0.2418 0.1060 0.142 Uiso 1 1 calc R
H18B H 0.3175 -0.1471 0.1209 0.142 Uiso 1 1 calc R
H18C H 0.3022 -0.1737 0.0815 0.142 Uiso 1 1 calc R
C19 C 0.0954(3) -0.0021(4) 0.02795(15) 0.097(3) Uani 1 1 d .
H19A H 0.1121 -0.0667 0.0252 0.145 Uiso 1 1 calc R
H19B H 0.0650 0.0141 0.0082 0.145 Uiso 1 1 calc R
H19C H 0.0726 0.0013 0.0488 0.145 Uiso 1 1 calc R
C20 C 0.1298(3) 0.2079(4) 0.02596(17) 0.113(3) Uani 1 1 d .
H20A H 0.1065 0.2234 0.0459 0.170 Uiso 1 1 calc R
H20B H 0.0993 0.2101 0.0054 0.170 Uiso 1 1 calc R
H20C H 0.1650 0.2540 0.0239 0.170 Uiso 1 1 calc R
C21 C 0.2161(3) 0.0613(5) -0.00653(15) 0.102(3) Uani 1 1 d .
H21A H 0.2626 0.0600 0.0014 0.152 Uiso 1 1 calc R
H21B H 0.2080 0.1120 -0.0234 0.152 Uiso 1 1 calc R
H21C H 0.2034 0.0001 -0.0169 0.152 Uiso 1 1 calc R
C22 C 0.3208(3) 0.0771(4) 0.22477(14) 0.074(2) Uani 1 1 d .
H22A H 0.3106 0.1451 0.2234 0.111 Uiso 1 1 calc R
H22B H 0.3501 0.0646 0.2453 0.111 Uiso 1 1 calc R
H22C H 0.2803 0.0408 0.2258 0.111 Uiso 1 1 calc R
C23 C 0.3885(3) -0.0914(4) 0.19137(16) 0.103(3) Uani 1 1 d .
H23A H 0.3496 -0.1320 0.1896 0.154 Uiso 1 1 calc R
H23B H 0.4123 -0.0998 0.2139 0.154 Uiso 1 1 calc R
H23C H 0.4170 -0.1091 0.1736 0.154 Uiso 1 1 calc R
C24 C 0.4400(3) 0.1139(5) 0.18661(16) 0.109(3) Uani 1 1 d .
H24A H 0.4690 0.0876 0.1705 0.163 Uiso 1 1 calc R
H24B H 0.4623 0.1126 0.2097 0.163 Uiso 1 1 calc R
H24C H 0.4288 0.1796 0.1803 0.163 Uiso 1 1 calc R
C25 C 0.1987(3) 0.3267(4) 0.11366(17) 0.107(3) Uani 1 1 d .
H25A H 0.1905 0.3816 0.0986 0.161 Uiso 1 1 calc R
H25B H 0.2001 0.2687 0.0999 0.161 Uiso 1 1 calc R
H25C H 0.2407 0.3349 0.1272 0.161 Uiso 1 1 calc R
C26 C 0.0484(3) 0.3228(5) 0.11574(17) 0.117(3) Uani 1 1 d .
H26A H 0.0127 0.3240 0.1307 0.176 Uiso 1 1 calc R
H26B H 0.0436 0.2669 0.1009 0.176 Uiso 1 1 calc R
H26C H 0.0468 0.3805 0.1018 0.176 Uiso 1 1 calc R
C27 C 0.1343(4) 0.4278(4) 0.17077(18) 0.155(4) Uani 1 1 d .
H27A H 0.1795 0.4509 0.1741 0.232 Uiso 1 1 calc R
H27B H 0.1187 0.4126 0.1929 0.232 Uiso 1 1 calc R
H27C H 0.1065 0.4772 0.1595 0.232 Uiso 1 1 calc R
C28 C 0.0920(3) -0.1060(5) 0.27490(16) 0.137(3) Uani 1 1 d .
H28A H 0.0850 -0.1707 0.2831 0.206 Uiso 1 1 calc R
H28B H 0.0497 -0.0750 0.2693 0.206 Uiso 1 1 calc R
H28C H 0.1174 -0.0698 0.2927 0.206 Uiso 1 1 calc R
C29 C 0.2264(3) -0.1410(5) 0.2468(2) 0.159(4) Uani 1 1 d .
H29A H 0.2491 -0.1500 0.2261 0.239 Uiso 1 1 calc R
H29B H 0.2290 -0.1996 0.2602 0.239 Uiso 1 1 calc R
H29C H 0.2471 -0.0890 0.2603 0.239 Uiso 1 1 calc R
C30 C 0.1000(3) -0.2138(4) 0.20826(15) 0.084(2) Uani 1 1 d .
H30A H 0.1194 -0.2176 0.1864 0.126 Uiso 1 1 calc R
H30B H 0.0528 -0.2027 0.2041 0.126 Uiso 1 1 calc R
H30C H 0.1077 -0.2736 0.2207 0.126 Uiso 1 1 calc R
C31 C -0.0102(3) -0.1753(4) 0.07261(14) 0.067(2) Uani 1 1 d .
H31A H -0.0350 -0.2286 0.0810 0.101 Uiso 1 1 calc R
H31B H 0.0144 -0.1968 0.0538 0.101 Uiso 1 1 calc R
H31C H -0.0405 -0.1247 0.0645 0.101 Uiso 1 1 calc R
C32 C 0.0727(3) -0.3113(4) 0.11624(15) 0.069(2) Uani 1 1 d .
H32A H 0.0698 -0.3462 0.0946 0.103 Uiso 1 1 calc R
H32B H 0.0295 -0.3099 0.1251 0.103 Uiso 1 1 calc R
H32C H 0.1040 -0.3429 0.1327 0.103 Uiso 1 1 calc R
C33 C 0.3921(2) 0.0378(4) 0.10441(15) 0.071(2) Uani 1 1 d .
H33A H 0.4182 0.0955 0.1023 0.106 Uiso 1 1 calc R
H33B H 0.3887 0.0033 0.0827 0.106 Uiso 1 1 calc R
H33C H 0.4132 -0.0028 0.1223 0.106 Uiso 1 1 calc R
C34 C 0.3082(3) 0.1741(4) 0.06082(15) 0.079(2) Uani 1 1 d .
H34A H 0.3466 0.1477 0.0511 0.118 Uiso 1 1 calc R
H34B H 0.3215 0.2283 0.0754 0.118 Uiso 1 1 calc R
H34C H 0.2763 0.1950 0.0424 0.118 Uiso 1 1 calc R
C35 C 0.0641(3) 0.2461(4) 0.21307(15) 0.078(2) Uani 1 1 d .
H35A H 0.0440 0.2881 0.1953 0.117 Uiso 1 1 calc R
H35B H 0.0860 0.2845 0.2314 0.117 Uiso 1 1 calc R
H35C H 0.0302 0.2071 0.2222 0.117 Uiso 1 1 calc R
C36 C 0.1515(3) 0.1175(4) 0.25711(15) 0.077(2) Uani 1 1 d .
H36A H 0.1117 0.1260 0.2687 0.116 Uiso 1 1 calc R
H36B H 0.1766 0.1768 0.2582 0.116 Uiso 1 1 calc R
H36C H 0.1781 0.0667 0.2683 0.116 Uiso 1 1 calc R
C38 C 0.4252(15) 0.933(2) -0.0015(6) 0.329(17) Uani 1 1 d .
C37 C 0.4911(16) 0.9505(17) 0.0086(7) 0.319(14) Uani 1 1 d .
C39 C 0.4100(19) 0.8344(13) 0.0113(5) 0.40(2) Uani 1 1 d .

loop_
_atom_site_aniso_label
_atom_site_aniso_U_11
_atom_site_aniso_U_22
_atom_site_aniso_U_33
_atom_site_aniso_U_23
_atom_site_aniso_U_13
_atom_site_aniso_U_12
Zn1 0.0415(5) 0.0441(5) 0.0474(5) -0.0003(4) 0.0026(4) 0.0001(4)
Zn2 0.0418(5) 0.0392(5) 0.0581(6) 0.0024(4) 0.0082(4) -0.0011(4)
Zn3 0.0424(5) 0.0374(5) 0.0543(5) 0.0034(4) 0.0097(4) -0.0036(4)
Si1 0.0426(12) 0.0650(15) 0.0587(15) -0.0038(11) -0.0003(10) 0.0077(11)
Si2 0.0579(14) 0.0420(13) 0.0852(17) 0.0014(12) 0.0063(12) 0.0056(11)
Si3 0.0643(14) 0.0804(17) 0.0559(15) 0.0179(12) 0.0064(12) -0.0050(12)
Si4 0.0456(12) 0.0620(15) 0.0663(15) -0.0003(12) 0.0018(11) -0.0011(11)
Si5 0.0722(15) 0.0369(14) 0.0916(18) 0.0045(12) 0.0057(14) 0.0031(11)
Si6 0.0641(14) 0.0630(15) 0.0596(15) 0.0134(13) -0.0004(12) -0.0133(12)
C1 0.039(4) 0.030(4) 0.059(5) -0.004(4) -0.001(3) -0.011(3)
C2 0.033(4) 0.045(5) 0.060(5) 0.012(4) 0.004(4) -0.007(4)
C3 0.053(5) 0.041(5) 0.040(4) 0.001(3) 0.009(4) -0.019(4)
C4 0.045(4) 0.025(4) 0.053(5) 0.007(3) 0.013(3) -0.006(3)
C5 0.063(5) 0.035(4) 0.050(5) 0.006(3) 0.019(4) -0.011(4)
C6 0.043(4) 0.043(5) 0.068(5) 0.013(4) 0.020(4) 0.002(4)
C7 0.033(4) 0.038(4) 0.069(6) 0.007(4) 0.011(4) -0.010(3)
C8 0.033(4) 0.031(4) 0.053(5) 0.008(3) 0.003(3) 0.000(3)
C9 0.032(4) 0.031(4) 0.053(5) -0.003(3) 0.000(3) 0.000(3)
C10 0.038(4) 0.043(5) 0.048(5) -0.009(4) 0.005(4) -0.002(4)
C11 0.031(4) 0.057(5) 0.040(5) 0.003(4) 0.020(3) -0.005(4)
C12 0.035(4) 0.048(5) 0.055(5) -0.013(4) 0.008(3) 0.003(3)
C13 0.042(4) 0.107(7) 0.130(7) -0.029(5) 0.018(4) 0.002(4)
C14 0.053(4) 0.063(5) 0.082(5) -0.008(4) 0.010(4) 0.023(4)
C15 0.113(6) 0.106(7) 0.064(6) 0.007(5) -0.014(5) 0.042(5)
C16 0.128(7) 0.069(6) 0.142(8) -0.057(6) -0.014(6) 0.030(5)
C17 0.108(6) 0.116(7) 0.087(7) 0.038(5) -0.002(5) 0.041(5)
C18 0.046(5) 0.067(6) 0.176(8) -0.001(5) 0.040(5) 0.011(4)
C19 0.082(5) 0.151(7) 0.054(5) 0.016(5) -0.011(4) -0.065(5)
C20 0.118(7) 0.118(7) 0.099(7) 0.031(5) -0.021(5) 0.036(6)
C21 0.105(6) 0.142(8) 0.063(6) 0.005(5) 0.036(5) -0.019(5)
C22 0.078(5) 0.076(6) 0.068(5) -0.007(4) 0.006(4) 0.010(4)
C23 0.110(6) 0.098(7) 0.095(6) 0.013(5) -0.017(5) 0.036(5)
C24 0.066(5) 0.144(8) 0.114(7) -0.020(6) -0.006(5) -0.051(5)
C25 0.071(6) 0.100(6) 0.160(8) 0.068(5) 0.058(6) 0.016(5)
C26 0.086(6) 0.149(8) 0.112(7) 0.025(6) -0.018(5) 0.002(5)
C27 0.275(11) 0.045(6) 0.133(8) -0.013(5) -0.044(8) 0.014(6)
C28 0.203(9) 0.134(8) 0.083(7) 0.001(6) 0.053(6) -0.069(7)
C29 0.117(7) 0.077(7) 0.265(11) 0.097(7) -0.089(7) -0.023(5)
C30 0.141(7) 0.048(5) 0.061(5) 0.012(4) -0.010(5) -0.017(5)
C31 0.049(4) 0.079(5) 0.070(6) -0.018(4) -0.011(4) -0.005(4)
C32 0.052(5) 0.046(5) 0.111(6) 0.006(4) 0.027(4) -0.018(4)
C33 0.042(4) 0.086(6) 0.086(6) -0.001(4) 0.023(4) -0.009(4)
C34 0.084(5) 0.082(6) 0.072(6) 0.011(4) 0.017(4) -0.028(5)
C35 0.075(5) 0.074(6) 0.085(6) -0.015(4) 0.012(5) 0.016(4)
C36 0.082(5) 0.083(6) 0.068(6) 0.000(5) 0.015(4) -0.020(5)
C38 0.29(3) 0.45(5) 0.23(2) 0.01(2) -0.01(2) 0.16(3)
C37 0.27(2) 0.36(4) 0.32(3) 0.17(2) 0.03(2) 0.14(3)
C39 0.72(6) 0.32(3) 0.159(15) 0.059(16) 0.09(2) 0.29(4)

loop_
_atom_type_symbol
_atom_type_description
_atom_type_scat_dispersion_real
_atom_type_scat_dispersion_imag
_atom_type_scat_source
C C 0.0033 0.0016 'International Tables Vol C Tables 4.2.6.8 and 6.1.1.4'
H H 0.0000 0.0000 'International Tables Vol C Tables 4.2.6.8 and 6.1.1.4'
Si Si 0.0817 0.0704 'International Tables Vol C Tables 4.2.6.8 and 6.1.1.4'
Zn Zn 0.2839 1.4301 'International Tables Vol C Tables 4.2.6.8 and 6.1.1.4'

loop_
_geom_angle_atom_site_label_1
_geom_angle_atom_site_label_2
_geom_angle_atom_site_label_3
_geom_angle
_geom_angle_site_symmetry_3
C1 Zn1 C12 164.6(2) .
C8 Zn2 C9 167.0(2) .
C4 Zn3 C5 163.8(2) .
C15 Si1 C1 113.8(3) .
C15 Si1 C14 108.8(3) .
C1 Si1 C14 106.9(3) .
C15 Si1 C13 109.3(3) .
C1 Si1 C13 110.8(2) .
C14 Si1 C13 106.9(3) .
C17 Si2 C4 115.5(3) .
C17 Si2 C16 106.6(3) .
C4 Si2 C16 111.6(3) .
C17 Si2 C18 109.1(3) .
C4 Si2 C18 106.1(2) .
C16 Si2 C18 107.7(3) .
C19 Si3 C20 107.2(3) .
C19 Si3 C5 107.2(3) .
C20 Si3 C5 115.5(3) .
C19 Si3 C21 107.6(3) .
C20 Si3 C21 107.9(3) .
C5 Si3 C21 111.0(3) .
C24 Si4 C22 105.4(3) .
C24 Si4 C8 113.3(3) .
C22 Si4 C8 108.3(3) .
C24 Si4 C23 107.4(3) .
C22 Si4 C23 107.8(3) .
C8 Si4 C23 114.2(3) .
C25 Si5 C27 107.4(3) .
C25 Si5 C9 108.8(3) .
C27 Si5 C9 114.3(3) .
C25 Si5 C26 108.4(3) .
C27 Si5 C26 105.5(3) .
C9 Si5 C26 112.3(3) .
C29 Si6 C12 112.6(3) .
C29 Si6 C30 108.6(3) .
C12 Si6 C30 107.0(3) .
C29 Si6 C28 109.9(4) .
C12 Si6 C28 113.4(3) .
C30 Si6 C28 104.9(3) .
C2 C1 Si1 123.0(5) .
C2 C1 Zn1 120.4(5) .
Si1 C1 Zn1 114.1(3) .
C1 C2 C3 124.1(6) .
C1 C2 C31 125.2(6) .
C3 C2 C31 110.8(5) .
C4 C3 C2 125.1(5) .
C4 C3 C32 122.5(5) .
C2 C3 C32 112.4(5) .
C3 C4 Si2 125.0(4) .
C3 C4 Zn3 119.3(4) .
Si2 C4 Zn3 114.6(3) .
C6 C5 Si3 125.4(5) .
C6 C5 Zn3 118.7(5) .
Si3 C5 Zn3 113.6(3) .
C5 C6 C7 125.4(6) .
C5 C6 C34 121.7(6) .
C7 C6 C34 112.9(5) .
C8 C7 C6 124.6(6) .
C8 C7 C33 123.2(6) .
C6 C7 C33 112.2(5) .
C7 C8 Si4 124.0(5) .
C7 C8 Zn2 118.1(4) .
Si4 C8 Zn2 116.0(3) .
C10 C9 Si5 125.2(5) .
C10 C9 Zn2 118.7(4) .
Si5 C9 Zn2 114.0(3) .
C9 C10 C11 122.4(6) .
C9 C10 C35 123.3(6) .
C11 C10 C35 114.3(5) .
C12 C11 C10 127.3(6) .
C12 C11 C36 122.9(6) .
C10 C11 C36 109.8(5) .
C11 C12 Si6 126.5(5) .
C11 C12 Zn1 117.5(5) .
Si6 C12 Zn1 114.4(3) .
Si1 C13 H13A 109.5 .
Si1 C13 H13B 109.5 .
H13A C13 H13B 109.5 .
Si1 C13 H13C 109.5 .
H13A C13 H13C 109.5 .
H13B C13 H13C 109.5 .
Si1 C14 H14A 109.5 .
Si1 C14 H14B 109.5 .
H14A C14 H14B 109.5 .
Si1 C14 H14C 109.5 .
H14A C14 H14C 109.5 .
H14B C14 H14C 109.5 .
Si1 C15 H15A 109.5 .
Si1 C15 H15B 109.5 .
H15A C15 H15B 109.5 .
Si1 C15 H15C 109.5 .
H15A C15 H15C 109.5 .
H15B C15 H15C 109.5 .
Si2 C16 H16A 109.5 .
Si2 C16 H16B 109.5 .
H16A C16 H16B 109.5 .
Si2 C16 H16C 109.5 .
H16A C16 H16C 109.5 .
H16B C16 H16C 109.5 .
Si2 C17 H17A 109.5 .
Si2 C17 H17B 109.5 .
H17A C17 H17B 109.5 .
Si2 C17 H17C 109.5 .
H17A C17 H17C 109.5 .
H17B C17 H17C 109.5 .
Si2 C18 H18A 109.5 .
Si2 C18 H18B 109.5 .
H18A C18 H18B 109.5 .
Si2 C18 H18C 109.5 .
H18A C18 H18C 109.5 .
H18B C18 H18C 109.5 .
Si3 C19 H19A 109.5 .
Si3 C19 H19B 109.5 .
H19A C19 H19B 109.5 .
Si3 C19 H19C 109.5 .
H19A C19 H19C 109.5 .
H19B C19 H19C 109.5 .
Si3 C20 H20A 109.5 .
Si3 C20 H20B 109.5 .
H20A C20 H20B 109.5 .
Si3 C20 H20C 109.5 .
H20A C20 H20C 109.5 .
H20B C20 H20C 109.5 .
Si3 C21 H21A 109.5 .
Si3 C21 H21B 109.5 .
H21A C21 H21B 109.5 .
Si3 C21 H21C 109.5 .
H21A C21 H21C 109.5 .
H21B C21 H21C 109.5 .
Si4 C22 H22A 109.5 .
Si4 C22 H22B 109.5 .
H22A C22 H22B 109.5 .
Si4 C22 H22C 109.5 .
H22A C22 H22C 109.5 .
H22B C22 H22C 109.5 .
Si4 C23 H23A 109.5 .
Si4 C23 H23B 109.5 .
H23A C23 H23B 109.5 .
Si4 C23 H23C 109.5 .
H23A C23 H23C 109.5 .
H23B C23 H23C 109.5 .
Si4 C24 H24A 109.5 .
Si4 C24 H24B 109.5 .
H24A C24 H24B 109.5 .
Si4 C24 H24C 109.5 .
H24A C24 H24C 109.5 .
H24B C24 H24C 109.5 .
Si5 C25 H25A 109.5 .
Si5 C25 H25B 109.5 .
H25A C25 H25B 109.5 .
Si5 C25 H25C 109.5 .
H25A C25 H25C 109.5 .
H25B C25 H25C 109.5 .
Si5 C26 H26A 109.5 .
Si5 C26 H26B 109.5 .
H26A C26 H26B 109.5 .
Si5 C26 H26C 109.5 .
H26A C26 H26C 109.5 .
H26B C26 H26C 109.5 .
Si5 C27 H27A 109.5 .
Si5 C27 H27B 109.5 .
H27A C27 H27B 109.5 .
Si5 C27 H27C 109.5 .
H27A C27 H27C 109.5 .
H27B C27 H27C 109.5 .
Si6 C28 H28A 109.5 .
Si6 C28 H28B 109.5 .
H28A C28 H28B 109.5 .
Si6 C28 H28C 109.5 .
H28A C28 H28C 109.5 .
H28B C28 H28C 109.5 .
Si6 C29 H29A 109.5 .
Si6 C29 H29B 109.5 .
H29A C29 H29B 109.5 .
Si6 C29 H29C 109.5 .
H29A C29 H29C 109.5 .
H29B C29 H29C 109.5 .
Si6 C30 H30A 109.5 .
Si6 C30 H30B 109.5 .
H30A C30 H30B 109.5 .
Si6 C30 H30C 109.5 .
H30A C30 H30C 109.5 .
H30B C30 H30C 109.5 .
C2 C31 H31A 109.5 .
C2 C31 H31B 109.5 .
H31A C31 H31B 109.5 .
C2 C31 H31C 109.5 .
H31A C31 H31C 109.5 .
H31B C31 H31C 109.5 .
C3 C32 H32A 109.5 .
C3 C32 H32B 109.5 .
H32A C32 H32B 109.5 .
C3 C32 H32C 109.5 .
H32A C32 H32C 109.5 .
H32B C32 H32C 109.5 .
C7 C33 H33A 109.5 .
C7 C33 H33B 109.5 .
H33A C33 H33B 109.5 .
C7 C33 H33C 109.5 .
H33A C33 H33C 109.5 .
H33B C33 H33C 109.5 .
C6 C34 H34A 109.5 .
C6 C34 H34B 109.5 .
H34A C34 H34B 109.5 .
C6 C34 H34C 109.5 .
H34A C34 H34C 109.5 .
H34B C34 H34C 109.5 .
C10 C35 H35A 109.5 .
C10 C35 H35B 109.5 .
H35A C35 H35B 109.5 .
C10 C35 H35C 109.5 .
H35A C35 H35C 109.5 .
H35B C35 H35C 109.5 .
C11 C36 H36A 109.5 .
C11 C36 H36B 109.5 .
H36A C36 H36B 109.5 .
C11 C36 H36C 109.5 .
H36A C36 H36C 109.5 .
H36B C36 H36C 109.5 .
C37 C38 C39 107(3) .
C38 C37 C37 106(3) 5_675

loop_
_geom_bond_atom_site_label_1
_geom_bond_atom_site_label_2
_geom_bond_distance
_geom_bond_site_symmetry_2
Zn1 C1 1.948(6) .
Zn1 C12 1.951(6) .
Zn2 C8 1.961(5) .
Zn2 C9 1.976(5) .
Zn3 C4 1.933(5) .
Zn3 C5 1.948(5) .
Si1 C15 1.855(5) .
Si1 C1 1.862(6) .
Si1 C14 1.875(5) .
Si1 C13 1.883(5) .
Si2 C17 1.870(6) .
Si2 C4 1.882(5) .
Si2 C16 1.889(6) .
Si2 C18 1.898(5) .
Si3 C19 1.847(5) .
Si3 C20 1.853(6) .
Si3 C5 1.866(6) .
Si3 C21 1.866(5) .
Si4 C24 1.861(5) .
Si4 C22 1.866(5) .
Si4 C8 1.867(6) .
Si4 C23 1.892(5) .
Si5 C25 1.848(5) .
Si5 C27 1.870(6) .
Si5 C9 1.885(6) .
Si5 C26 1.889(6) .
Si6 C29 1.821(6) .
Si6 C12 1.853(6) .
Si6 C30 1.875(5) .
Si6 C28 1.890(6) .
C1 C2 1.298(7) .
C2 C3 1.516(7) .
C2 C31 1.538(7) .
C3 C4 1.347(6) .
C3 C32 1.557(6) .
C5 C6 1.335(7) .
C6 C7 1.507(8) .
C6 C34 1.528(7) .
C7 C8 1.333(7) .
C7 C33 1.540(6) .
C9 C10 1.326(7) .
C10 C11 1.506(7) .
C10 C35 1.533(7) .
C11 C12 1.322(7) .
C11 C36 1.551(7) .
C13 H13A 0.9600 .
C13 H13B 0.9600 .
C13 H13C 0.9600 .
C14 H14A 0.9600 .
C14 H14B 0.9600 .
C14 H14C 0.9600 .
C15 H15A 0.9600 .
C15 H15B 0.9600 .
C15 H15C 0.9600 .
C16 H16A 0.9600 .
C16 H16B 0.9600 .
C16 H16C 0.9600 .
C17 H17A 0.9600 .
C17 H17B 0.9600 .
C17 H17C 0.9600 .
C18 H18A 0.9600 .
C18 H18B 0.9600 .
C18 H18C 0.9600 .
C19 H19A 0.9600 .
C19 H19B 0.9600 .
C19 H19C 0.9600 .
C20 H20A 0.9600 .
C20 H20B 0.9600 .
C20 H20C 0.9600 .
C21 H21A 0.9600 .
C21 H21B 0.9600 .
C21 H21C 0.9600 .
C22 H22A 0.9600 .
C22 H22B 0.9600 .
C22 H22C 0.9600 .
C23 H23A 0.9600 .
C23 H23B 0.9600 .
C23 H23C 0.9600 .
C24 H24A 0.9600 .
C24 H24B 0.9600 .
C24 H24C 0.9600 .
C25 H25A 0.9600 .
C25 H25B 0.9600 .
C25 H25C 0.9600 .
C26 H26A 0.9600 .
C26 H26B 0.9600 .
C26 H26C 0.9600 .
C27 H27A 0.9600 .
C27 H27B 0.9600 .
C27 H27C 0.9600 .
C28 H28A 0.9600 .
C28 H28B 0.9600 .
C28 H28C 0.9600 .
C29 H29A 0.9600 .
C29 H29B 0.9600 .
C29 H29C 0.9600 .
C30 H30A 0.9600 .
C30 H30B 0.9600 .
C30 H30C 0.9600 .
C31 H31A 0.9600 .
C31 H31B 0.9600 .
C31 H31C 0.9600 .
C32 H32A 0.9600 .
C32 H32B 0.9600 .
C32 H32C 0.9600 .
C33 H33A 0.9600 .
C33 H33B 0.9600 .
C33 H33C 0.9600 .
C34 H34A 0.9600 .
C34 H34B 0.9600 .
C34 H34C 0.9600 .
C35 H35A 0.9600 .
C35 H35B 0.9600 .
C35 H35C 0.9600 .
C36 H36A 0.9600 .
C36 H36B 0.9600 .
C36 H36C 0.9600 .
C38 C37 1.37(3) .
C38 C39 1.49(4) .
C37 C37 1.57(4) 5_675
